data_7221537
loop_
_publ_author_name
'xu, liang'
'Zhao, Yongbiao'
'Long, Guankui'
'Wang, Yue'
'Zhao, Jun'
'Li, Dong-Sheng'
'Li, Junbo'
'Rakesh, Ganguly'
'Li, Yongxin'
'Sun, Handong'
'Sun, Xiaowei'
'Zhang, qichun'

_publ_section_title
;
 Synthesis, structure, physical properties and OLED application of
 pyrazine--triphenylamine fused conjugated compounds
;
_journal_name_full 'RSC Adv.'
_journal_paper_doi 10.1039/C5RA12654A
_journal_year 2015
_chemical_formula_sum 'C70 H71 Cl2 N5 O'
_chemical_formula_weight 1069.21
_space_group_crystal_system triclinic
_space_group_IT_number 2
_space_group_name_Hall '-P 1'
_space_group_name_H-M_alt 'P -1'
_symmetry_space_group_name_Hall '-P 1'
_symmetry_space_group_name_H-M 'P -1'
_atom_sites_solution_hydrogens geom
_audit_update_record
;
2015-05-20 deposited with the CCDC.
2015-07-13 downloaded from the CCDC.
;
_cell_angle_alpha 92.744(4)
_cell_angle_beta 102.632(4)
_cell_angle_gamma 107.076(3)
_cell_formula_units_Z 2
_cell_length_a 9.9549(5)
_cell_length_b 16.5068(10)
_cell_length_c 18.7404(12)
_cell_measurement_reflns_used 3627
_cell_measurement_temperature 103.(2)
_cell_measurement_theta_max 24.3160
_cell_measurement_theta_min 2.4544
_cell_volume 2851.7(3)
_computing_cell_refinement 'SAINT V8.34A (Bruker AXS Inc., 2013)'
_computing_data_collection 'APEX2 (Bruker AXS Inc., 2014)'
_computing_data_reduction 'SAINT V8.34A (Bruker AXS Inc., 2013)'
_computing_molecular_graphics 'XP (Bruker AXS Inc., 2014)'
_computing_publication_material 'APEX2 (Bruker AXS Inc., 2014)'
_computing_structure_refinement 'SHELXL-2014/6 (Sheldrick, 2014)'
_diffrn_ambient_temperature 103.(2)
_diffrn_detector_area_resol_mean 8.3333
_diffrn_measured_fraction_theta_full 0.990
_diffrn_measured_fraction_theta_max 0.990
_diffrn_measurement_device_type 'CCD area detector'
_diffrn_measurement_method 'phi and omega scans'
_diffrn_radiation_monochromator graphite
_diffrn_radiation_type MoK\a
_diffrn_radiation_wavelength 0.71073
_diffrn_reflns_av_R_equivalents 0.0856
_diffrn_reflns_av_unetI/netI 0.1092
_diffrn_reflns_limit_h_max 9
_diffrn_reflns_limit_h_min -11
_diffrn_reflns_limit_k_max 19
_diffrn_reflns_limit_k_min -19
_diffrn_reflns_limit_l_max 22
_diffrn_reflns_limit_l_min -22
_diffrn_reflns_number 31597
_diffrn_reflns_theta_full 25.15
_diffrn_reflns_theta_max 25.15
_diffrn_reflns_theta_min 1.61
_diffrn_source 'fine-focus sealed tube'
_exptl_absorpt_coefficient_mu 0.164
_exptl_absorpt_correction_T_max 0.97
_exptl_absorpt_correction_T_min 0.87
_exptl_absorpt_correction_type multi-scan
_exptl_absorpt_process_details 'SADABS V2014/4 (Bruker AXS Inc.)'
_exptl_crystal_colour yellow
_exptl_crystal_density_diffrn 1.245
_exptl_crystal_density_method 'not measured'
_exptl_crystal_description block
_exptl_crystal_F_000 1136
_exptl_crystal_size_max 0.320
_exptl_crystal_size_mid 0.220
_exptl_crystal_size_min 0.160
_refine_diff_density_max 0.735
_refine_diff_density_min -0.895
_refine_ls_extinction_method none
_refine_ls_goodness_of_fit_ref 1.049
_refine_ls_hydrogen_treatment constr
_refine_ls_matrix_type full
_refine_ls_number_parameters 868
_refine_ls_number_reflns 10088
_refine_ls_number_restraints 1036
_refine_ls_restrained_S_all 1.050
_refine_ls_R_factor_all 0.1729
_refine_ls_R_factor_gt 0.0981
_refine_ls_shift/su_max 0.000
_refine_ls_shift/su_mean 0.000
_refine_ls_structure_factor_coef Fsqd
_refine_ls_weighting_details 'w=1/[\s^2^(Fo^2^)+(0.1612P)^2^+4.5452P] where P=(Fo^2^+2Fc^2^)/3'
_refine_ls_weighting_scheme calc
_refine_ls_wR_factor_gt 0.2637
_refine_ls_wR_factor_ref 0.3184
_reflns_number_gt 5603
_reflns_number_total 10088
_reflns_threshold_expression 'I > 2\s(I)'
_cod_data_source_file c5ra12654a2.cif
_cod_data_source_block I
_cod_database_code 7221537
_audit_block_doi 10.5517/cc1j1sp1

loop_
_space_group_symop_operation_xyz
'x, y, z'
'-x, -y, -z'

loop_
_atom_site_type_symbol
_atom_site_label
_atom_site_fract_x
_atom_site_fract_y
_atom_site_fract_z
_atom_site_U_iso_or_equiv
_atom_site_adp_type
_atom_site_calc_flag
_atom_site_refinement_flags_adp
_atom_site_refinement_flags_occupancy
_atom_site_refinement_flags_posn
_atom_site_occupancy
_atom_site_disorder_assembly
_atom_site_disorder_group
C C1 -0.1730(6) 0.4016(4) 0.2276(3) 0.0409(15) Uani d . . . 1.0 . .
H H1A -0.2525 0.3711 0.2488 0.061 Uiso calc U . R 1.0 . .
H H1B -0.1365 0.3603 0.205 0.061 Uiso calc U . R 1.0 . .
H H1C -0.2082 0.4348 0.1901 0.061 Uiso calc U . R 1.0 . .
C C2 -0.0560(6) 0.4591(3) 0.2857(3) 0.0351(13) Uani d . . . 1.0 . .
C C3 0.1547(6) 0.5571(3) 0.3267(3) 0.0300(12) Uani d . . . 1.0 . .
C C4 0.0828(6) 0.5371(3) 0.3831(3) 0.0288(12) Uani d . . . 1.0 . .
C C5 0.1466(6) 0.5788(3) 0.4538(3) 0.0298(12) Uani d . . . 1.0 . .
H H5 0.101 0.5663 0.4933 0.036 Uiso calc U . R 1.0 . .
C C6 0.2819(5) 0.6404(3) 0.4637(3) 0.0245(11) Uani d . . . 1.0 . .
C C7 0.3511(5) 0.6588(3) 0.4052(3) 0.0260(11) Uani d . . . 1.0 . .
C C8 0.2865(6) 0.6171(3) 0.3349(3) 0.0332(13) Uani d . . . 1.0 . .
H H8 0.3308 0.6294 0.2949 0.04 Uiso calc U . R 1.0 . .
C C9 0.4954(5) 0.7296(3) 0.4312(3) 0.0265(12) Uani d . . . 1.0 . .
C C10 0.6257(6) 0.6978(4) 0.4247(3) 0.0384(14) Uani d U . D 1.0 . .
H H10A 0.6105 0.6781 0.3719 0.046 Uiso calc U . R 1.0 A 1
H H10B 0.7134 0.7485 0.4375 0.046 Uiso calc U . R 1.0 A 1
C C11 0.6622(18) 0.6286(8) 0.4677(9) 0.059(3) Uani d U P D 0.483(8) B 1
H H11 0.6174 0.6307 0.5103 0.071 Uiso calc U P R 0.483(8) B 1
C C12 0.5820(15) 0.5407(8) 0.4282(8) 0.064(3) Uani d U P D 0.483(8) B 1
H H12A 0.4787 0.5289 0.4285 0.077 Uiso calc U P R 0.483(8) B 1
H H12B 0.6177 0.4999 0.458 0.077 Uiso calc U P R 0.483(8) B 1
C C13 0.588(3) 0.5198(16) 0.3498(10) 0.100(7) Uani d U P D 0.483(8) B 1
H H13A 0.6043 0.5718 0.3254 0.149 Uiso calc U P R 0.483(8) B 1
H H13B 0.4965 0.4777 0.3231 0.149 Uiso calc U P R 0.483(8) B 1
H H13C 0.6679 0.4962 0.3499 0.149 Uiso calc U P R 0.483(8) B 1
C C14 0.8252(15) 0.6485(9) 0.5050(9) 0.078(4) Uani d U P D 0.483(8) B 1
H H14A 0.8278 0.6123 0.5456 0.094 Uiso calc U P R 0.483(8) B 1
H H14B 0.8653 0.6242 0.4684 0.094 Uiso calc U P R 0.483(8) B 1
C C15 0.937(2) 0.7323(11) 0.5369(9) 0.107(5) Uani d U P D 0.483(8) B 1
H H15A 1.0107 0.7429 0.5077 0.128 Uiso calc U P R 0.483(8) B 1
H H15B 0.8891 0.7771 0.529 0.128 Uiso calc U P R 0.483(8) B 1
C C16 1.014(2) 0.7447(11) 0.6163(8) 0.085(4) Uani d U P D 0.483(8) B 1
H H16A 0.9487 0.7067 0.642 0.102 Uiso calc U P R 0.483(8) B 1
H H16B 1.0987 0.7237 0.6195 0.102 Uiso calc U P R 0.483(8) B 1
C C17 1.068(3) 0.8310(13) 0.6593(14) 0.104(8) Uani d U P D 0.483(8) B 1
H H17A 1.1746 0.8516 0.6704 0.156 Uiso calc U P R 0.483(8) B 1
H H17B 1.037 0.8277 0.7054 0.156 Uiso calc U P R 0.483(8) B 1
H H17C 1.0295 0.8705 0.6304 0.156 Uiso calc U P R 0.483(8) B 1
C C11A 0.6413(17) 0.6223(8) 0.4665(7) 0.056(3) Uani d U P D 0.517(8) B 2
H H11A 0.544 0.5794 0.4616 0.067 Uiso calc U P R 0.517(8) B 2
C C12A 0.7367(16) 0.5826(10) 0.4316(8) 0.072(3) Uani d U P D 0.517(8) B 2
H H12C 0.8126 0.6284 0.4177 0.087 Uiso calc U P R 0.517(8) B 2
H H12D 0.7854 0.5525 0.4682 0.087 Uiso calc U P R 0.517(8) B 2
C C13A 0.651(2) 0.5218(14) 0.3656(10) 0.077(5) Uani d U P D 0.517(8) B 2
H H13D 0.5612 0.4855 0.3759 0.115 Uiso calc U P R 0.517(8) B 2
H H13E 0.707 0.4862 0.3528 0.115 Uiso calc U P R 0.517(8) B 2
H H13F 0.6261 0.5535 0.3244 0.115 Uiso calc U P R 0.517(8) B 2
C C14A 0.7240(14) 0.6458(9) 0.5491(7) 0.072(3) Uani d U P D 0.517(8) B 2
H H14C 0.6593 0.6625 0.576 0.087 Uiso calc U P R 0.517(8) B 2
H H14D 0.7386 0.593 0.5676 0.087 Uiso calc U P R 0.517(8) B 2
C C15A 0.8686(12) 0.7147(8) 0.5705(6) 0.056(3) Uani d U P D 0.517(8) B 2
H H15C 0.9355 0.695 0.5471 0.067 Uiso calc U P R 0.517(8) B 2
H H15D 0.8556 0.7654 0.5475 0.067 Uiso calc U P R 0.517(8) B 2
C C16A 0.9435(17) 0.7436(11) 0.6481(8) 0.089(4) Uani d U P D 0.517(8) B 2
H H16C 0.9513 0.6927 0.6723 0.107 Uiso calc U P R 0.517(8) B 2
H H16D 0.8806 0.7677 0.6709 0.107 Uiso calc U P R 0.517(8) B 2
C C17A 1.0945(18) 0.8095(12) 0.6667(11) 0.061(5) Uani d U P D 0.517(8) B 2
H H17D 1.1675 0.7801 0.6689 0.092 Uiso calc U P R 0.517(8) B 2
H H17E 1.1114 0.8423 0.7145 0.092 Uiso calc U P R 0.517(8) B 2
H H17F 1.1014 0.8481 0.6286 0.092 Uiso calc U P R 0.517(8) B 2
C C18 0.5057(5) 0.8066(3) 0.3864(3) 0.0293(12) Uani d U . D 1.0 . .
H H18A 0.5927 0.8536 0.413 0.035 Uiso calc U . R 1.0 C 1
H H18B 0.5237 0.79 0.3387 0.035 Uiso calc U . R 1.0 C 1
C C19 0.3808(10) 0.8429(7) 0.3695(6) 0.034(2) Uani d U P D 0.617(7) D 1
H H19 0.2924 0.7957 0.3427 0.041 Uiso calc U P R 0.617(7) D 1
C C20 0.4134(9) 0.9113(6) 0.3172(5) 0.030(2) Uani d U P D 0.617(7) D 1
H H20A 0.4338 0.8854 0.2737 0.036 Uiso calc U P R 0.617(7) D 1
H H20B 0.3252 0.9281 0.2997 0.036 Uiso calc U P R 0.617(7) D 1
C C21 0.5395(9) 0.9916(5) 0.3502(5) 0.027(2) Uani d U P D 0.617(7) D 1
H H21A 0.5212 1.018 0.3935 0.04 Uiso calc U P R 0.617(7) D 1
H H21B 0.5495 1.032 0.3135 0.04 Uiso calc U P R 0.617(7) D 1
H H21C 0.629 0.9766 0.3648 0.04 Uiso calc U P R 0.617(7) D 1
C C22 0.3480(10) 0.8789(6) 0.4381(5) 0.041(2) Uani d U P D 0.617(7) D 1
H H22A 0.3138 0.831 0.4663 0.05 Uiso calc U P R 0.617(7) D 1
H H22B 0.4398 0.9182 0.4694 0.05 Uiso calc U P R 0.617(7) D 1
C C23 0.2365(11) 0.9265(7) 0.4249(7) 0.061(3) Uani d U P D 0.617(7) D 1
H H23A 0.2237 0.946 0.473 0.074 Uiso calc U P R 0.617(7) D 1
H H23B 0.2743 0.9778 0.4011 0.074 Uiso calc U P R 0.617(7) D 1
C C24 0.0938(14) 0.8745(10) 0.3783(9) 0.089(4) Uani d U P D 0.617(7) D 1
H H24A 0.1049 0.8555 0.3297 0.107 Uiso calc U P R 0.617(7) D 1
H H24B 0.0274 0.9094 0.3706 0.107 Uiso calc U P R 0.617(7) D 1
C C25 0.0314(16) 0.7986(10) 0.4147(9) 0.101(5) Uani d U P D 0.617(7) D 1
H H25A 0.1032 0.7687 0.4287 0.152 Uiso calc U P R 0.617(7) D 1
H H25B -0.0553 0.7599 0.3803 0.152 Uiso calc U P R 0.617(7) D 1
H H25C 0.0053 0.8173 0.4587 0.152 Uiso calc U P R 0.617(7) D 1
C C19A 0.4085(15) 0.8620(10) 0.3892(12) 0.041(3) Uani d U P D 0.383(7) D 2
H H19A 0.4299 0.8835 0.4426 0.049 Uiso calc U P R 0.383(7) D 2
C C20A 0.460(2) 0.9415(12) 0.3525(12) 0.061(4) Uani d U P D 0.383(7) D 2
H H20C 0.4713 0.924 0.3033 0.073 Uiso calc U P R 0.383(7) D 2
H H20D 0.3848 0.9703 0.3449 0.073 Uiso calc U P R 0.383(7) D 2
C C21A 0.602(3) 1.0046(16) 0.3955(18) 0.108(8) Uani d U P D 0.383(7) D 2
H H21D 0.6109 1.0015 0.4484 0.162 Uiso calc U P R 0.383(7) D 2
H H21E 0.6046 1.0625 0.3847 0.162 Uiso calc U P R 0.383(7) D 2
H H21F 0.6828 0.9909 0.3814 0.162 Uiso calc U P R 0.383(7) D 2
C C22A 0.2451(15) 0.8228(11) 0.3665(11) 0.070(4) Uani d U P D 0.383(7) D 2
H H22C 0.2167 0.805 0.3127 0.084 Uiso calc U P R 0.383(7) D 2
H H22D 0.2188 0.7703 0.3907 0.084 Uiso calc U P R 0.383(7) D 2
C C23A 0.156(2) 0.8773(16) 0.3833(12) 0.072(4) Uani d U P D 0.383(7) D 2
H H23C 0.0548 0.8444 0.3574 0.087 Uiso calc U P R 0.383(7) D 2
H H23D 0.1829 0.9274 0.3563 0.087 Uiso calc U P R 0.383(7) D 2
C C24A 0.144(2) 0.9141(16) 0.4566(11) 0.090(4) Uani d U P D 0.383(7) D 2
H H24C 0.1312 0.8686 0.4894 0.108 Uiso calc U P R 0.383(7) D 2
H H24D 0.2357 0.9595 0.4799 0.108 Uiso calc U P R 0.383(7) D 2
C C25A 0.021(2) 0.9508(19) 0.4506(12) 0.103(8) Uani d U P D 0.383(7) D 2
H H25D 0.0558 1.012 0.4466 0.155 Uiso calc U P R 0.383(7) D 2
H H25E -0.0175 0.9422 0.4946 0.155 Uiso calc U P R 0.383(7) D 2
H H25F -0.0561 0.9221 0.4068 0.155 Uiso calc U P R 0.383(7) D 2
C C26 0.4997(5) 0.7513(3) 0.5112(3) 0.0262(12) Uani d . . . 1.0 . .
C C27 0.3734(5) 0.6964(3) 0.5294(3) 0.0252(11) Uani d . . . 1.0 . .
C C28 0.3542(5) 0.7031(3) 0.5997(3) 0.0257(11) Uani d . . . 1.0 . .
H H28 0.2711 0.6663 0.6117 0.031 Uiso calc U . R 1.0 . .
C C29 0.4586(5) 0.7647(3) 0.6531(3) 0.0256(11) Uani d . . . 1.0 . .
C C30 0.5818(5) 0.8215(3) 0.6349(3) 0.0258(11) Uani d . . . 1.0 . .
C C31 0.6010(5) 0.8124(3) 0.5629(3) 0.0280(12) Uani d . . . 1.0 . .
H H31 0.6841 0.8487 0.5506 0.034 Uiso calc U . R 1.0 . .
C C32 0.5391(5) 0.8311(3) 0.7726(3) 0.0257(11) Uani d . . . 1.0 . .
C C33 0.6554(5) 0.8935(3) 0.7518(3) 0.0259(12) Uani d . . . 1.0 . .
C C34 0.7482(5) 0.9721(3) 0.8005(3) 0.0257(11) Uani d . . . 1.0 . .
C C35 0.8932(5) 1.0083(3) 0.7979(3) 0.0260(12) Uani d . . . 1.0 . .
H H35 0.9332 0.9799 0.7669 0.031 Uiso calc U . R 1.0 . .
C C36 0.9783(5) 1.0843(3) 0.8396(3) 0.0282(12) Uani d . . . 1.0 . .
H H36 1.0771 1.1069 0.8385 0.034 Uiso calc U . R 1.0 . .
C C37 0.9201(5) 1.1277(3) 0.8831(3) 0.0270(12) Uani d . . . 1.0 . .
C C38 0.7743(5) 1.0929(3) 0.8847(3) 0.0269(12) Uani d . . . 1.0 . .
H H38 0.7324 1.1229 0.9134 0.032 Uiso calc U . R 1.0 . .
C C39 0.6926(5) 1.0161(3) 0.8451(3) 0.0274(12) Uani d . . . 1.0 . .
H H39 0.5952 0.9922 0.8482 0.033 Uiso calc U . R 1.0 . .
C C40 1.0064(5) 1.2213(3) 1.0002(3) 0.0271(12) Uani d . . . 1.0 . .
C C41 1.0231(5) 1.3018(3) 1.0333(3) 0.0312(12) Uani d . . . 1.0 . .
H H41 1.0328 1.3486 1.0052 0.037 Uiso calc U . R 1.0 . .
C C42 1.0256(6) 1.3137(4) 1.1068(3) 0.0363(13) Uani d . . . 1.0 . .
H H42 1.0391 1.3693 1.1293 0.044 Uiso calc U . R 1.0 . .
C C43 1.0088(5) 1.2461(4) 1.1488(3) 0.0363(14) Uani d . . . 1.0 . .
H H43 1.0128 1.255 1.1997 0.044 Uiso calc U . R 1.0 . .
C C44 0.9860(5) 1.1655(4) 1.1148(3) 0.0367(14) Uani d . . . 1.0 . .
H H44 0.9701 1.118 1.1421 0.044 Uiso calc U . R 1.0 . .
C C45 0.9863(5) 1.1533(4) 1.0415(3) 0.0299(12) Uani d . . . 1.0 . .
H H45 0.9725 1.0976 1.0191 0.036 Uiso calc U . R 1.0 . .
C C46 1.0901(5) 1.2710(3) 0.8896(3) 0.0287(12) Uani d . . . 1.0 . .
C C47 1.0390(6) 1.2761(4) 0.8152(3) 0.0368(14) Uani d . . . 1.0 . .
H H47 0.9479 1.2383 0.7884 0.044 Uiso calc U . R 1.0 . .
C C48 1.1230(7) 1.3375(4) 0.7802(4) 0.0463(16) Uani d . . . 1.0 . .
H H48 1.0886 1.3409 0.7294 0.056 Uiso calc U . R 1.0 . .
C C49 1.2536(7) 1.3927(4) 0.8183(4) 0.0479(17) Uani d . . . 1.0 . .
H H49 1.3091 1.4344 0.794 0.057 Uiso calc U . R 1.0 . .
C C50 1.3048(7) 1.3878(4) 0.8916(4) 0.0454(16) Uani d . . . 1.0 . .
H H50 1.3957 1.4262 0.9179 0.054 Uiso calc U . R 1.0 . .
C C51 1.2243(6) 1.3271(3) 0.9277(3) 0.0343(13) Uani d . . . 1.0 . .
H H51 1.2608 1.3238 0.9783 0.041 Uiso calc U . R 1.0 . .
C C52 0.5252(5) 0.8276(3) 0.8496(3) 0.0244(11) Uani d . . . 1.0 . .
C C53 0.6457(5) 0.8387(3) 0.9078(3) 0.0276(12) Uani d . . . 1.0 . .
H H53 0.7397 0.8548 0.8988 0.033 Uiso calc U . R 1.0 . .
C C54 0.6307(5) 0.8268(3) 0.9779(3) 0.0283(12) Uani d . . . 1.0 . .
H H54 0.714 0.8341 1.0169 0.034 Uiso calc U . R 1.0 . .
C C55 0.4940(5) 0.8041(3) 0.9922(3) 0.0236(11) Uani d . . . 1.0 . .
C C56 0.3733(5) 0.7958(3) 0.9345(3) 0.0261(12) Uani d . . . 1.0 . .
H H56 0.2799 0.7827 0.9441 0.031 Uiso calc U . R 1.0 . .
C C57 0.3883(5) 0.8064(3) 0.8640(3) 0.0254(11) Uani d . . . 1.0 . .
H H57 0.3051 0.7993 0.8251 0.03 Uiso calc U . R 1.0 . .
C C58 0.5745(5) 0.8373(3) 1.1273(3) 0.0251(11) Uani d . . . 1.0 . .
C C59 0.6155(5) 0.9257(3) 1.1283(3) 0.0296(12) Uani d . . . 1.0 . .
H H59 0.5786 0.9506 1.0868 0.036 Uiso calc U . R 1.0 . .
C C60 0.7102(5) 0.9765(4) 1.1900(3) 0.0349(13) Uani d . . . 1.0 . .
H H60 0.7384 1.0368 1.1911 0.042 Uiso calc U . R 1.0 . .
C C61 0.7647(6) 0.9405(4) 1.2504(3) 0.0380(14) Uani d . . . 1.0 . .
H H61 0.8303 0.9762 1.2926 0.046 Uiso calc U . R 1.0 . .
C C62 0.7246(5) 0.8541(4) 1.2494(3) 0.0349(14) Uani d . . . 1.0 . .
H H62 0.7619 0.8295 1.291 0.042 Uiso calc U . R 1.0 . .
C C63 0.6299(5) 0.8023(4) 1.1881(3) 0.0299(12) Uani d . . . 1.0 . .
H H63 0.6024 0.7421 1.1876 0.036 Uiso calc U . R 1.0 . .
C C64 0.3700(5) 0.7072(3) 1.0694(3) 0.0260(12) Uani d . . . 1.0 . .
C C65 0.2967(5) 0.7021(3) 1.1249(3) 0.0255(11) Uani d . . . 1.0 . .
H H65 0.3167 0.7505 1.1597 0.031 Uiso calc U . R 1.0 . .
C C66 0.1945(6) 0.6263(4) 1.1295(3) 0.0351(13) Uani d . . . 1.0 . .
H H66 0.1458 0.6226 1.1681 0.042 Uiso calc U . R 1.0 . .
C C67 0.1623(6) 0.5560(4) 1.0788(3) 0.0398(14) Uani d . . . 1.0 . .
H H67 0.091 0.5044 1.082 0.048 Uiso calc U . R 1.0 . .
C C68 0.2348(6) 0.5611(4) 1.0229(3) 0.0376(14) Uani d . . . 1.0 . .
H H68 0.2125 0.5131 0.9873 0.045 Uiso calc U . R 1.0 . .
C C69 0.3395(6) 0.6363(3) 1.0190(3) 0.0319(12) Uani d . . . 1.0 . .
H H69 0.3908 0.6392 0.9815 0.038 Uiso calc U . R 1.0 . .
C C70 0.619(3) 0.6356(14) 0.8082(12) 0.093(5) Uani d U P D 0.523(8) E 1
H H70A 0.6944 0.691 0.8277 0.112 Uiso calc U P R 0.523(8) E 1
H H70B 0.5367 0.6477 0.7749 0.112 Uiso calc U P R 0.523(8) E 1
Cl Cl1 0.5616(6) 0.5911(4) 0.8783(3) 0.108(2) Uani d U P D 0.523(8) E 1
Cl Cl2 0.6882(7) 0.5757(5) 0.7572(5) 0.139(3) Uani d U P D 0.523(8) E 1
C C70A 0.611(3) 0.6288(15) 0.7829(13) 0.094(5) Uani d U P D 0.477(8) E 2
H H70C 0.6545 0.6834 0.8158 0.113 Uiso calc U P R 0.477(8) E 2
H H70D 0.5084 0.6235 0.7611 0.113 Uiso calc U P R 0.477(8) E 2
Cl Cl1A 0.6160(7) 0.5502(5) 0.8332(5) 0.127(4) Uani d U P D 0.477(8) E 2
Cl Cl2A 0.6993(7) 0.6335(5) 0.7128(4) 0.120(3) Uani d U P D 0.477(8) E 2
N N1 -0.0503(5) 0.4738(3) 0.3542(2) 0.0330(11) Uani d . . . 1.0 . .
N N2 0.4422(4) 0.7703(3) 0.7233(2) 0.0267(10) Uani d . . . 1.0 . .
N N3 0.6777(4) 0.8859(3) 0.6850(2) 0.0264(10) Uani d . . . 1.0 . .
N N4 1.0066(4) 1.2075(3) 0.9250(2) 0.0296(10) Uani d . . . 1.0 . .
N N5 0.4746(4) 0.7850(3) 1.0634(2) 0.0281(10) Uani d . . . 1.0 . .
O O1 0.0638(4) 0.5074(2) 0.26315(19) 0.0347(9) Uani d . . . 1.0 . .

loop_
_atom_site_aniso_label
_atom_site_aniso_U_11
_atom_site_aniso_U_22
_atom_site_aniso_U_33
_atom_site_aniso_U_12
_atom_site_aniso_U_13
_atom_site_aniso_U_23
C1 0.046(4) 0.033(3) 0.041(3) 0.000(3) 0.021(3) 0.002(3)
C2 0.046(3) 0.023(3) 0.045(4) 0.010(3) 0.027(3) 0.013(3)
C3 0.038(3) 0.024(3) 0.029(3) 0.006(2) 0.014(2) 0.004(2)
C4 0.033(3) 0.021(3) 0.037(3) 0.009(2) 0.017(2) 0.009(2)
C5 0.037(3) 0.032(3) 0.030(3) 0.016(3) 0.018(2) 0.012(2)
C6 0.030(3) 0.026(3) 0.027(3) 0.015(2) 0.014(2) 0.014(2)
C7 0.031(3) 0.028(3) 0.027(3) 0.016(2) 0.011(2) 0.012(2)
C8 0.040(3) 0.031(3) 0.034(3) 0.011(3) 0.018(3) 0.010(2)
C9 0.029(3) 0.031(3) 0.027(3) 0.013(2) 0.015(2) 0.010(2)
C10 0.037(3) 0.044(3) 0.050(3) 0.023(3) 0.025(3) 0.021(3)
C11 0.069(6) 0.065(5) 0.072(6) 0.045(4) 0.036(5) 0.036(4)
C12 0.067(6) 0.064(5) 0.088(6) 0.040(5) 0.044(5) 0.033(5)
C13 0.146(16) 0.088(11) 0.109(9) 0.070(12) 0.072(9) 0.033(8)
C14 0.079(5) 0.068(6) 0.097(7) 0.043(5) 0.011(5) 0.026(5)
C15 0.105(8) 0.101(8) 0.103(8) 0.031(7) 0.000(6) 0.018(6)
C16 0.082(8) 0.085(7) 0.081(7) 0.019(7) 0.012(6) 0.019(6)
C17 0.135(16) 0.075(10) 0.075(11) 0.009(9) 0.001(10) 0.016(8)
C11A 0.056(5) 0.064(5) 0.074(5) 0.042(4) 0.034(4) 0.034(4)
C12A 0.082(6) 0.081(6) 0.084(6) 0.053(5) 0.039(5) 0.033(5)
C13A 0.075(10) 0.078(9) 0.106(8) 0.071(8) 0.018(7) 0.017(7)
C14A 0.071(6) 0.081(6) 0.078(5) 0.039(5) 0.020(4) 0.028(5)
C15A 0.054(5) 0.077(6) 0.052(5) 0.030(5) 0.025(4) 0.032(5)
C16A 0.086(7) 0.098(8) 0.079(7) 0.029(6) 0.013(5) 0.014(6)
C17A 0.073(7) 0.068(10) 0.048(8) 0.027(6) 0.021(6) -0.006(8)
C18 0.032(3) 0.036(3) 0.025(3) 0.012(2) 0.014(2) 0.014(2)
C19 0.031(4) 0.041(4) 0.040(5) 0.016(4) 0.018(4) 0.027(4)
C20 0.028(4) 0.037(5) 0.028(4) 0.012(3) 0.008(3) 0.017(3)
C21 0.032(5) 0.028(4) 0.032(5) 0.017(4) 0.018(4) 0.023(4)
C22 0.048(4) 0.049(5) 0.046(4) 0.030(4) 0.026(3) 0.027(4)
C23 0.060(5) 0.077(6) 0.075(6) 0.049(4) 0.031(4) 0.033(5)
C24 0.070(6) 0.095(7) 0.104(7) 0.036(5) 0.005(5) 0.028(6)
C25 0.095(9) 0.113(9) 0.108(10) 0.044(7) 0.028(8) 0.037(8)
C19A 0.038(5) 0.046(6) 0.045(7) 0.023(4) 0.010(5) 0.017(5)
C20A 0.065(7) 0.049(6) 0.079(8) 0.023(5) 0.028(6) 0.024(6)
C21A 0.088(11) 0.079(11) 0.144(16) 0.004(9) 0.038(11) 0.006(11)
C22A 0.046(5) 0.069(6) 0.096(7) 0.026(5) 0.005(5) 0.020(6)
C23A 0.055(7) 0.080(7) 0.096(7) 0.039(6) 0.016(6) 0.034(6)
C24A 0.067(8) 0.115(9) 0.102(8) 0.051(7) 0.014(6) 0.028(7)
C25A 0.083(11) 0.183(18) 0.074(13) 0.089(13) 0.012(10) 0.020(12)
C26 0.031(3) 0.032(3) 0.026(3) 0.018(2) 0.014(2) 0.015(2)
C27 0.026(3) 0.025(3) 0.030(3) 0.012(2) 0.012(2) 0.012(2)
C28 0.023(3) 0.030(3) 0.027(3) 0.008(2) 0.010(2) 0.012(2)
C29 0.024(3) 0.028(3) 0.029(3) 0.009(2) 0.010(2) 0.012(2)
C30 0.023(3) 0.029(3) 0.031(3) 0.011(2) 0.012(2) 0.012(2)
C31 0.021(3) 0.035(3) 0.031(3) 0.008(2) 0.013(2) 0.013(2)
C32 0.017(2) 0.035(3) 0.027(3) 0.010(2) 0.007(2) 0.010(2)
C33 0.020(3) 0.036(3) 0.029(3) 0.015(2) 0.010(2) 0.013(2)
C34 0.024(3) 0.031(3) 0.027(3) 0.012(2) 0.011(2) 0.013(2)
C35 0.020(3) 0.029(3) 0.035(3) 0.010(2) 0.015(2) 0.012(2)
C36 0.018(3) 0.037(3) 0.034(3) 0.009(2) 0.012(2) 0.015(3)
C37 0.028(3) 0.026(3) 0.031(3) 0.009(2) 0.012(2) 0.011(2)
C38 0.026(3) 0.031(3) 0.031(3) 0.012(2) 0.016(2) 0.012(2)
C39 0.016(2) 0.036(3) 0.032(3) 0.007(2) 0.009(2) 0.011(2)
C40 0.018(3) 0.031(3) 0.036(3) 0.009(2) 0.012(2) 0.012(2)
C41 0.030(3) 0.029(3) 0.037(3) 0.007(2) 0.015(2) 0.015(2)
C42 0.034(3) 0.040(3) 0.038(3) 0.009(3) 0.018(3) 0.006(3)
C43 0.024(3) 0.053(4) 0.035(3) 0.012(3) 0.010(2) 0.016(3)
C44 0.024(3) 0.046(4) 0.045(4) 0.015(3) 0.010(2) 0.026(3)
C45 0.018(3) 0.036(3) 0.040(3) 0.010(2) 0.012(2) 0.016(3)
C46 0.023(3) 0.030(3) 0.039(3) 0.009(2) 0.018(2) 0.015(2)
C47 0.042(3) 0.037(3) 0.040(3) 0.017(3) 0.019(3) 0.017(3)
C48 0.058(4) 0.052(4) 0.050(4) 0.031(4) 0.031(3) 0.030(3)
C49 0.056(4) 0.034(4) 0.070(5) 0.016(3) 0.043(4) 0.026(3)
C50 0.049(4) 0.034(3) 0.067(5) 0.016(3) 0.037(3) 0.018(3)
C51 0.033(3) 0.033(3) 0.046(3) 0.014(3) 0.021(3) 0.014(3)
C52 0.022(3) 0.027(3) 0.026(3) 0.007(2) 0.010(2) 0.009(2)
C53 0.018(3) 0.036(3) 0.033(3) 0.010(2) 0.012(2) 0.011(2)
C54 0.025(3) 0.038(3) 0.025(3) 0.013(2) 0.006(2) 0.008(2)
C55 0.018(2) 0.029(3) 0.023(3) 0.004(2) 0.008(2) 0.006(2)
C56 0.021(3) 0.034(3) 0.027(3) 0.008(2) 0.014(2) 0.007(2)
C57 0.016(2) 0.029(3) 0.029(3) 0.004(2) 0.005(2) 0.005(2)
C58 0.013(2) 0.038(3) 0.025(3) 0.007(2) 0.008(2) 0.006(2)
C59 0.020(3) 0.035(3) 0.036(3) 0.009(2) 0.009(2) 0.007(3)
C60 0.026(3) 0.033(3) 0.047(4) 0.005(2) 0.017(3) -0.003(3)
C61 0.019(3) 0.059(4) 0.033(3) 0.004(3) 0.013(2) -0.001(3)
C62 0.019(3) 0.059(4) 0.030(3) 0.012(3) 0.012(2) 0.009(3)
C63 0.021(3) 0.040(3) 0.032(3) 0.008(2) 0.014(2) 0.010(3)
C64 0.021(3) 0.026(3) 0.030(3) 0.005(2) 0.006(2) 0.012(2)
C65 0.019(3) 0.032(3) 0.027(3) 0.009(2) 0.007(2) 0.009(2)
C66 0.030(3) 0.045(4) 0.035(3) 0.015(3) 0.011(2) 0.018(3)
C67 0.037(3) 0.032(3) 0.048(4) 0.007(3) 0.010(3) 0.018(3)
C68 0.041(3) 0.027(3) 0.044(4) 0.011(3) 0.009(3) 0.003(3)
C69 0.030(3) 0.034(3) 0.034(3) 0.010(2) 0.011(2) 0.008(3)
C70 0.072(9) 0.103(9) 0.103(9) 0.033(7) 0.011(8) 0.022(7)
Cl1 0.085(4) 0.101(4) 0.107(4) -0.005(3) 0.008(3) 0.012(3)
Cl2 0.129(5) 0.127(6) 0.150(6) 0.025(4) 0.040(4) -0.025(5)
C70A 0.050(8) 0.113(10) 0.121(10) 0.049(8) -0.012(8) 0.030(8)
Cl1A 0.100(4) 0.108(5) 0.151(7) 0.016(4) 0.000(4) 0.043(5)
Cl2A 0.100(4) 0.108(5) 0.123(5) 0.017(4) -0.009(3) 0.006(4)
N1 0.038(3) 0.029(3) 0.036(3) 0.009(2) 0.018(2) 0.009(2)
N2 0.023(2) 0.036(3) 0.023(2) 0.009(2) 0.0082(18) 0.010(2)
N3 0.022(2) 0.033(3) 0.030(2) 0.0116(19) 0.0107(19) 0.010(2)
N4 0.028(2) 0.031(3) 0.034(3) 0.008(2) 0.017(2) 0.015(2)
N5 0.025(2) 0.033(3) 0.022(2) 0.0006(19) 0.0086(18) 0.0074(19)
O1 0.045(2) 0.031(2) 0.031(2) 0.0073(18) 0.0187(18) 0.0049(17)

loop_
_atom_type_symbol
_atom_type_description
_atom_type_scat_dispersion_real
_atom_type_scat_dispersion_imag
_atom_type_scat_source
C C 0.0033 0.0016 'International Tables Vol C Tables 4.2.6.8 and 6.1.1.4'
H H 0.0000 0.0000 'International Tables Vol C Tables 4.2.6.8 and 6.1.1.4'
N N 0.0061 0.0033 'International Tables Vol C Tables 4.2.6.8 and 6.1.1.4'
Cl Cl 0.1484 0.1585 'International Tables Vol C Tables 4.2.6.8 and 6.1.1.4'
O O 0.0106 0.0060 'International Tables Vol C Tables 4.2.6.8 and 6.1.1.4'

loop_
_geom_angle_atom_site_label_1
_geom_angle_atom_site_label_2
_geom_angle_atom_site_label_3
_geom_angle
N1 C2 O1 115.1(5)
N1 C2 C1 129.2(5)
O1 C2 C1 115.6(5)
C8 C3 O1 128.3(5)
C8 C3 C4 125.0(5)
O1 C3 C4 106.6(4)
C5 C4 N1 131.0(5)
C5 C4 C3 120.0(5)
N1 C4 C3 109.0(5)
C4 C5 C6 116.1(4)
C5 C6 C7 122.2(5)
C5 C6 C27 129.5(4)
C7 C6 C27 108.4(4)
C8 C7 C6 121.3(5)
C8 C7 C9 127.7(4)
C6 C7 C9 110.9(4)
C3 C8 C7 115.4(5)
C26 C9 C7 101.9(4)
C26 C9 C18 113.4(4)
C7 C9 C18 113.0(4)
C26 C9 C10 110.6(4)
C7 C9 C10 111.8(4)
C18 C9 C10 106.2(4)
C11 C10 C9 122.2(9)
C11A C10 C9 116.1(7)
C12 C11 C10 112.6(10)
C12 C11 C14 117.6(12)
C10 C11 C14 114.5(11)
C11 C12 C13 119.7(13)
C15 C14 C11 129.4(13)
C16 C15 C14 119.0(14)
C17 C16 C15 120.6(15)
C10 C11A C12A 106.7(11)
C10 C11A C14A 115.5(10)
C12A C11A C14A 104.0(11)
C13A C12A C11A 111.5(12)
C15A C14A C11A 119.6(11)
C16A C15A C14A 121.1(11)
C15A C16A C17A 118.9(13)
C19 C18 C9 119.9(5)
C19A C18 C9 120.8(8)
C18 C19 C22 113.6(7)
C18 C19 C20 108.5(7)
C22 C19 C20 111.1(7)
C21 C20 C19 115.5(7)
C23 C22 C19 116.3(8)
C24 C23 C22 113.6(11)
C23 C24 C25 110.0(12)
C22A C19A C20A 112.0(13)
C22A C19A C18 120.3(12)
C20A C19A C18 109.6(13)
C21A C20A C19A 114.2(16)
C23A C22A C19A 117.4(14)
C22A C23A C24A 130.4(17)
C25A C24A C23A 114.0(15)
C31 C26 C27 120.5(5)
C31 C26 C9 129.4(4)
C27 C26 C9 110.0(4)
C28 C27 C26 120.7(5)
C28 C27 C6 130.5(5)
C26 C27 C6 108.7(4)
C27 C28 C29 118.9(5)
N2 C29 C28 119.2(4)
N2 C29 C30 120.1(5)
C28 C29 C30 120.7(5)
N3 C30 C31 119.5(4)
N3 C30 C29 121.0(4)
C31 C30 C29 119.4(5)
C26 C31 C30 119.6(4)
N2 C32 C33 120.9(4)
N2 C32 C52 115.9(4)
C33 C32 C52 123.1(5)
N3 C33 C32 121.0(5)
N3 C33 C34 116.0(4)
C32 C33 C34 122.8(4)
C39 C34 C35 117.9(5)
C39 C34 C33 121.4(4)
C35 C34 C33 120.5(4)
C36 C35 C34 121.0(5)
C35 C36 C37 120.1(5)
C36 C37 C38 119.2(5)
C36 C37 N4 120.4(4)
C38 C37 N4 120.4(5)
C39 C38 C37 120.1(5)
C38 C39 C34 121.6(5)
C45 C40 C41 119.0(5)
C45 C40 N4 119.9(5)
C41 C40 N4 121.1(4)
C42 C41 C40 120.0(5)
C41 C42 C43 121.2(6)
C44 C43 C42 118.6(5)
C45 C44 C43 120.6(5)
C44 C45 C40 120.6(5)
C47 C46 C51 119.2(5)
C47 C46 N4 119.6(5)
C51 C46 N4 121.2(5)
C46 C47 C48 119.4(6)
C49 C48 C47 120.9(6)
C48 C49 C50 119.9(5)
C49 C50 C51 120.4(6)
C50 C51 C46 120.1(6)
C53 C52 C57 118.9(4)
C53 C52 C32 121.2(4)
C57 C52 C32 119.7(4)
C54 C53 C52 121.0(4)
C53 C54 C55 120.2(5)
C54 C55 C56 118.9(4)
C54 C55 N5 121.2(4)
C56 C55 N5 119.8(4)
C57 C56 C55 120.7(4)
C56 C57 C52 120.1(5)
C63 C58 C59 119.5(5)
C63 C58 N5 121.6(5)
C59 C58 N5 118.9(4)
C60 C59 C58 119.2(5)
C59 C60 C61 120.7(5)
C62 C61 C60 120.1(5)
C61 C62 C63 120.0(5)
C62 C63 C58 120.6(5)
C69 C64 C65 119.5(5)
C69 C64 N5 119.9(4)
C65 C64 N5 120.5(5)
C66 C65 C64 119.7(5)
C67 C66 C65 120.9(5)
C66 C67 C68 119.5(5)
C69 C68 C67 119.9(6)
C68 C69 C64 120.5(5)
Cl1 C70 Cl2 115.3(11)
Cl1A C70A Cl2A 115.3(11)
C2 N1 C4 105.0(4)
C32 N2 C29 118.5(4)
C33 N3 C30 118.1(4)
C40 N4 C46 122.1(4)
C40 N4 C37 119.2(4)
C46 N4 C37 118.7(4)
C64 N5 C55 118.8(4)
C64 N5 C58 121.2(4)
C55 N5 C58 119.3(4)
C3 O1 C2 104.3(4)

loop_
_geom_bond_atom_site_label_1
_geom_bond_atom_site_label_2
_geom_bond_distance
C1 C2 1.463(8)
C2 N1 1.280(7)
C2 O1 1.390(6)
C3 C8 1.364(7)
C3 O1 1.383(6)
C3 C4 1.401(7)
C4 C5 1.386(7)
C4 N1 1.399(7)
C5 C6 1.397(7)
C6 C7 1.416(6)
C6 C27 1.451(7)
C7 C8 1.381(7)
C7 C9 1.524(7)
C9 C26 1.513(7)
C9 C18 1.548(7)
C9 C10 1.561(7)
C10 C11 1.514(12)
C10 C11A 1.532(12)
C11 C12 1.499(12)
C11 C14 1.549(15)
C12 C13 1.513(13)
C14 C15 1.495(13)
C15 C16 1.493(13)
C16 C17 1.489(13)
C11A C12A 1.535(13)
C11A C14A 1.556(14)
C12A C13A 1.478(13)
C14A C15A 1.506(12)
C15A C16A 1.465(12)
C16A C17A 1.529(13)
C18 C19 1.513(9)
C18 C19A 1.520(13)
C19 C22 1.529(11)
C19 C20 1.539(9)
C20 C21 1.523(10)
C22 C23 1.523(10)
C23 C24 1.478(12)
C24 C25 1.493(13)
C19A C22A 1.516(15)
C19A C20A 1.519(13)
C20A C21A 1.513(14)
C22A C23A 1.507(13)
C23A C24A 1.517(14)
C24A C25A 1.503(13)
C26 C31 1.362(7)
C26 C27 1.437(7)
C27 C28 1.377(7)
C28 C29 1.394(7)
C29 N2 1.363(6)
C29 C30 1.427(7)
C30 N3 1.356(7)
C30 C31 1.411(7)
C32 N2 1.320(7)
C32 C33 1.446(7)
C32 C52 1.483(7)
C33 N3 1.324(6)
C33 C34 1.478(7)
C34 C39 1.383(7)
C34 C35 1.402(7)
C35 C36 1.377(7)
C36 C37 1.380(7)
C37 C38 1.403(7)
C37 N4 1.425(7)
C38 C39 1.364(7)
C40 C45 1.384(7)
C40 C41 1.387(7)
C40 N4 1.419(7)
C41 C42 1.377(7)
C42 C43 1.387(8)
C43 C44 1.380(8)
C44 C45 1.379(8)
C46 C47 1.391(7)
C46 C51 1.394(8)
C46 N4 1.423(6)
C47 C48 1.400(8)
C48 C49 1.366(9)
C49 C50 1.372(9)
C50 C51 1.390(7)
C52 C53 1.393(7)
C52 C57 1.394(6)
C53 C54 1.371(7)
C54 C55 1.391(7)
C55 C56 1.398(7)
C55 N5 1.426(6)
C56 C57 1.375(7)
C58 C63 1.382(7)
C58 C59 1.393(7)
C58 N5 1.429(6)
C59 C60 1.376(8)
C60 C61 1.383(8)
C61 C62 1.362(8)
C62 C63 1.377(8)
C64 C69 1.384(7)
C64 C65 1.388(7)
C64 N5 1.423(6)
C65 C66 1.381(7)
C66 C67 1.376(8)
C67 C68 1.389(8)
C68 C69 1.383(8)
C70 Cl1 1.663(15)
C70 Cl2 1.724(17)
C70A Cl1A 1.646(17)
C70A Cl2A 1.726(17)
